data_7013463
loop_
_publ_author_name
'Licchelli, Maurizio'
'Biroli, Alessio Orbelli'
'Poggi, Antonio'
'Sacchi, Donatella'
'Sangermani, Corrado'
'Zema, Michele'

_publ_section_title
;
 Excimer emission induced by metal ion coordination in
 1,8-naphthalimide-tethered iminopyridine ligands
;
_journal_issue 23
_journal_name_full 'Dalton Transactions'
_journal_page_first 4537
_journal_paper_doi 10.1039/b308439f
_journal_year 2003
_chemical_formula_moiety 'C42 H30 F6 N6 O10 S2 Zn1'
_chemical_formula_sum 'C42 H30 F6 N6 O10 S2 Zn'
_chemical_formula_weight 1022.25
_chemical_name_systematic
;
?
;
_space_group_IT_number 2
_symmetry_cell_setting triclinic
_symmetry_space_group_name_Hall '-P 1'
_symmetry_space_group_name_H-M 'P -1'
_atom_sites_solution_hydrogens geom
_atom_sites_solution_primary direct
_atom_sites_solution_secondary difmap
_audit_creation_method SHELXL-97
_cell_angle_alpha 77.93(2)
_cell_angle_beta 84.33(3)
_cell_angle_gamma 79.44(3)
_cell_formula_units_Z 2
_cell_length_a 9.357(4)
_cell_length_b 14.954(5)
_cell_length_c 16.129(3)
_cell_measurement_reflns_used 25
_cell_measurement_temperature 293(2)
_cell_measurement_theta_max 10
_cell_measurement_theta_min 5
_cell_volume 2165.3(13)
_computing_cell_refinement 'CAD4 Express (Enraf Nonius, 1994)'
_computing_data_collection 'CAD4 Express (Enraf Nonius, 1994)'
_computing_data_reduction 'XCAD4 (Harms & Wocadlo, 1995)'
_computing_molecular_graphics 'Ortep-3 for Windows (Farrugia, 1997)'
_computing_publication_material 'WinGX (Farrugia, 1999)'
_computing_structure_refinement 'SHELXL-97 (Sheldrick, 1997)'
_computing_structure_solution 'SHELXS-97 (Sheldrick, 1997)'
_diffrn_ambient_temperature 293(2)
_diffrn_measured_fraction_theta_full 1.000
_diffrn_measured_fraction_theta_max 1.000
_diffrn_measurement_device_type 'Enraf Nonius CAD4'
_diffrn_measurement_method 'non-profiled omega scans'
_diffrn_radiation_monochromator graphite
_diffrn_radiation_source 'fine-focus sealed tube'
_diffrn_radiation_type MoK\a
_diffrn_radiation_wavelength 0.71073
_diffrn_reflns_av_R_equivalents 0.1322
_diffrn_reflns_av_sigmaI/netI 0.3956
_diffrn_reflns_limit_h_max 13
_diffrn_reflns_limit_h_min -13
_diffrn_reflns_limit_k_max 21
_diffrn_reflns_limit_k_min -20
_diffrn_reflns_limit_l_max 22
_diffrn_reflns_limit_l_min 0
_diffrn_reflns_number 13017
_diffrn_reflns_theta_full 29.96
_diffrn_reflns_theta_max 29.96
_diffrn_reflns_theta_min 2.09
_diffrn_standards_decay_% 0
_diffrn_standards_interval_time 240
_diffrn_standards_number 3
_exptl_absorpt_coefficient_mu 0.755
_exptl_absorpt_correction_T_max 0.900
_exptl_absorpt_correction_T_min 0.881
_exptl_absorpt_correction_type psi-scan
_exptl_absorpt_process_details
;
?
;
_exptl_crystal_colour colourless
_exptl_crystal_density_diffrn 1.568
_exptl_crystal_density_method 'not measured'
_exptl_crystal_description prism
_exptl_crystal_F_000 1040
_exptl_crystal_size_max 0.21
_exptl_crystal_size_mid 0.14
_exptl_crystal_size_min 0.14
_refine_diff_density_max 0.700
_refine_diff_density_min -0.905
_refine_diff_density_rms 0.098
_refine_ls_extinction_method none
_refine_ls_goodness_of_fit_ref 0.913
_refine_ls_hydrogen_treatment mixed
_refine_ls_matrix_type full
_refine_ls_number_parameters 604
_refine_ls_number_reflns 12582
_refine_ls_number_restraints 0
_refine_ls_restrained_S_all 0.913
_refine_ls_R_factor_all 0.3634
_refine_ls_R_factor_gt 0.0882
_refine_ls_shift/su_max 0.000
_refine_ls_shift/su_mean 0.000
_refine_ls_structure_factor_coef Fsqd
_refine_ls_weighting_details 'calc w=1/[\s^2^(Fo^2^)+(0.0945P)^2^+0.0000P] where P=(Fo^2^+2Fc^2^)/3'
_refine_ls_weighting_scheme calc
_refine_ls_wR_factor_gt 0.1817
_refine_ls_wR_factor_ref 0.2741
_reflns_number_gt 3220
_reflns_number_total 12582
_reflns_threshold_expression >2sigma(I)
_cod_data_source_file b308439f.txt
_cod_data_source_block sacc1
_cod_original_cell_volume 2165.3(12)
_cod_original_formula_sum 'C42 H30 F6 N6 O10 S2 Zn1'
_cod_database_code 7013463

loop_
_symmetry_equiv_pos_as_xyz
'x, y, z'
'-x, -y, -z'

loop_
_atom_site_label
_atom_site_type_symbol
_atom_site_fract_x
_atom_site_fract_y
_atom_site_fract_z
_atom_site_U_iso_or_equiv
_atom_site_adp_type
_atom_site_occupancy
_atom_site_symmetry_multiplicity
_atom_site_calc_flag
_atom_site_refinement_flags
_atom_site_disorder_assembly
_atom_site_disorder_group
Zn1 Zn 0.20202(11) 0.99695(6) 0.23134(5) 0.0454(3) Uani 1 1 d . . .
S1 S 0.3195(3) 1.17646(15) 0.07864(13) 0.0522(6) Uani 1 1 d . . .
S2 S -0.1366(2) 1.09912(15) 0.29788(13) 0.0524(6) Uani 1 1 d . . .
F1 F 0.2443(11) 1.3095(5) 0.1619(5) 0.167(4) Uani 1 1 d . . .
F2 F 0.3337(11) 1.3502(5) 0.0367(5) 0.162(4) Uani 1 1 d . . .
F3 F 0.1180(11) 1.3201(5) 0.0557(6) 0.154(4) Uani 1 1 d . . .
F4 F -0.3383(8) 1.2434(5) 0.2770(5) 0.140(3) Uani 1 1 d . . .
F5 F -0.1413(9) 1.2654(4) 0.2114(4) 0.115(2) Uani 1 1 d . . .
F6 F -0.2721(8) 1.1897(5) 0.1655(4) 0.124(2) Uani 1 1 d . . .
O1 O -0.2284(7) 0.7430(4) 0.4373(4) 0.0777(19) Uani 1 1 d . . .
O2 O 0.2359(8) 0.6036(5) 0.3990(4) 0.088(2) Uani 1 1 d . . .
O3 O 0.8525(7) 0.7739(5) 0.2236(4) 0.0747(19) Uani 1 1 d . . .
O4 O 0.3751(8) 0.7536(4) 0.2651(5) 0.089(2) Uani 1 1 d . . .
O5 O 0.2183(6) 1.1295(4) 0.1348(4) 0.0640(17) Uani 1 1 d . . .
O6 O 0.3133(7) 1.1743(5) -0.0089(4) 0.0765(19) Uani 1 1 d . . .
O7 O 0.4606(7) 1.1582(5) 0.1083(4) 0.093(2) Uani 1 1 d . . .
O8 O -0.0130(6) 1.0739(4) 0.2418(4) 0.0765(19) Uani 1 1 d . . .
O9 O -0.2377(8) 1.0383(5) 0.3131(4) 0.089(2) Uani 1 1 d . . .
O10 O -0.1013(8) 1.1275(5) 0.3708(4) 0.084(2) Uani 1 1 d . . .
N1 N 0.2816(7) 1.0464(4) 0.3283(4) 0.0494(17) Uani 1 1 d . . .
N2 N 0.1402(7) 0.9007(4) 0.3429(4) 0.0453(16) Uani 1 1 d . . .
N3 N 0.0043(9) 0.6734(4) 0.4162(4) 0.0532(18) Uani 1 1 d . . .
N4 N 0.1365(8) 0.9384(4) 0.1378(4) 0.0488(17) Uani 1 1 d . . .
N5 N 0.4059(7) 0.9441(4) 0.1743(4) 0.0419(15) Uani 1 1 d . . .
N6 N 0.6109(8) 0.7656(5) 0.2404(4) 0.0544(18) Uani 1 1 d . . .
C1 C 0.3524(10) 1.1153(6) 0.3218(6) 0.061(2) Uani 1 1 d . . .
H1 H 0.3779 1.1470 0.2679 0.073 Uiso 1 1 calc R . .
C2 C 0.3911(10) 1.1430(6) 0.3920(6) 0.067(3) Uani 1 1 d . . .
H2 H 0.4419 1.1922 0.3850 0.080 Uiso 1 1 calc R . .
C3 C 0.3547(10) 1.0982(7) 0.4704(6) 0.064(3) Uani 1 1 d . . .
H3 H 0.3779 1.1169 0.5182 0.077 Uiso 1 1 calc R . .
C4 C 0.2833(10) 1.0253(6) 0.4785(5) 0.063(3) Uani 1 1 d . . .
H4 H 0.2604 0.9924 0.5324 0.076 Uiso 1 1 calc R . .
C5 C 0.2439(9) 0.9993(5) 0.4067(5) 0.047(2) Uani 1 1 d . . .
C6 C 0.1705(9) 0.9231(6) 0.4108(5) 0.056(2) Uani 1 1 d . . .
H6 H 0.1441 0.8890 0.4634 0.067 Uiso 1 1 calc R . .
C7 C 0.0669(9) 0.8238(5) 0.3458(4) 0.050(2) Uani 1 1 d . . .
H7A H 0.1167 0.7887 0.3041 0.060 Uiso 1 1 calc R . .
H7B H -0.0308 0.8484 0.3277 0.060 Uiso 1 1 calc R . .
C8 C 0.0544(11) 0.7571(6) 0.4290(5) 0.068(3) Uani 1 1 d . . .
H8A H 0.1484 0.7398 0.4536 0.081 Uiso 1 1 calc R . .
H8B H -0.0140 0.7868 0.4682 0.081 Uiso 1 1 calc R . .
C9 C -0.1446(11) 0.6748(6) 0.4233(5) 0.059(2) Uani 1 1 d . . .
C10 C -0.1944(10) 0.5917(6) 0.4086(5) 0.050(2) Uani 1 1 d . . .
C11 C -0.0936(11) 0.5177(6) 0.3914(5) 0.057(2) Uani 1 1 d . . .
C12 C 0.0542(11) 0.5176(6) 0.3850(5) 0.054(2) Uani 1 1 d . . .
C13 C 0.1081(12) 0.5997(7) 0.4004(5) 0.063(3) Uani 1 1 d . . .
C14 C -0.3413(12) 0.5875(7) 0.4154(6) 0.074(3) Uani 1 1 d . . .
H14 H -0.4085 0.6372 0.4291 0.088 Uiso 1 1 calc R . .
C15 C -0.3894(14) 0.5089(10) 0.4019(6) 0.086(3) Uani 1 1 d . . .
H15 H -0.4883 0.5063 0.4051 0.103 Uiso 1 1 calc R . .
C16 C -0.2915(18) 0.4381(9) 0.3845(7) 0.091(4) Uani 1 1 d . . .
H16 H -0.3248 0.3858 0.3765 0.109 Uiso 1 1 calc R . .
C17 C -0.1435(15) 0.4373(7) 0.3775(6) 0.071(3) Uani 1 1 d . . .
C18 C -0.044(2) 0.3629(8) 0.3586(6) 0.101(5) Uani 1 1 d . . .
H18 H -0.0759 0.3099 0.3515 0.121 Uiso 1 1 calc R . .
C19 C 0.1006(19) 0.3663(8) 0.3504(7) 0.103(5) Uani 1 1 d . . .
H19 H 0.1667 0.3174 0.3346 0.123 Uiso 1 1 calc R . .
C20 C 0.1494(12) 0.4430(7) 0.3657(6) 0.083(3) Uani 1 1 d . . .
H20 H 0.2490 0.4436 0.3627 0.100 Uiso 1 1 calc R . .
C21 C 0.0015(11) 0.9308(6) 0.1240(5) 0.064(2) Uani 1 1 d . . .
H21 H -0.0753 0.9534 0.1592 0.076 Uiso 1 1 calc R . .
C22 C -0.0292(11) 0.8903(7) 0.0588(6) 0.076(3) Uani 1 1 d . . .
H22 H -0.1236 0.8830 0.0518 0.091 Uiso 1 1 calc R . .
C23 C 0.0859(14) 0.8615(7) 0.0052(6) 0.085(3) Uani 1 1 d . . .
H23 H 0.0690 0.8364 -0.0403 0.103 Uiso 1 1 calc R . .
C24 C 0.2246(12) 0.8693(7) 0.0184(6) 0.072(3) Uani 1 1 d . . .
H24 H 0.3026 0.8495 -0.0174 0.086 Uiso 1 1 calc R . .
C25 C 0.2466(9) 0.9076(6) 0.0869(5) 0.051(2) Uani 1 1 d . . .
C26 C 0.3900(9) 0.9138(5) 0.1090(5) 0.052(2) Uani 1 1 d . . .
H26 H 0.4713 0.8953 0.0747 0.062 Uiso 1 1 calc R . .
C27 C 0.5514(9) 0.9371(5) 0.2010(5) 0.054(2) Uani 1 1 d . . .
H27A H 0.5591 0.9929 0.2207 0.065 Uiso 1 1 calc R . .
H27B H 0.6214 0.9317 0.1530 0.065 Uiso 1 1 calc R . .
C28 C 0.5865(10) 0.8527(5) 0.2723(5) 0.064(3) Uani 1 1 d . . .
H28A H 0.6729 0.8575 0.2986 0.076 Uiso 1 1 calc R . .
H28B H 0.5064 0.8520 0.3154 0.076 Uiso 1 1 calc R . .
C29 C 0.7595(11) 0.7329(6) 0.2176(5) 0.055(2) Uani 1 1 d . . .
C30 C 0.7838(11) 0.6446(6) 0.1853(5) 0.059(2) Uani 1 1 d . . .
C31 C 0.6672(13) 0.6008(6) 0.1788(5) 0.066(3) Uani 1 1 d . . .
C32 C 0.5253(14) 0.6357(6) 0.2036(6) 0.071(3) Uani 1 1 d . . .
C33 C 0.4958(11) 0.7219(7) 0.2389(6) 0.066(3) Uani 1 1 d . . .
C34 C 0.9242(12) 0.6079(7) 0.1612(6) 0.078(3) Uani 1 1 d . . .
H34 H 1.0022 0.6367 0.1660 0.093 Uiso 1 1 calc R . .
C35 C 0.9458(17) 0.5255(9) 0.1293(8) 0.107(5) Uani 1 1 d . . .
H35 H 1.0400 0.5006 0.1122 0.129 Uiso 1 1 calc R . .
C36 C 0.839(2) 0.4827(9) 0.1226(8) 0.107(5) Uani 1 1 d . . .
H36 H 0.8605 0.4285 0.1009 0.128 Uiso 1 1 calc R . .
C37 C 0.6926(18) 0.5154(7) 0.1470(6) 0.087(4) Uani 1 1 d . . .
C38 C 0.576(2) 0.4730(9) 0.1418(9) 0.120(5) Uani 1 1 d . . .
H38 H 0.5910 0.4186 0.1206 0.144 Uiso 1 1 calc R . .
C39 C 0.438(2) 0.5100(11) 0.1676(10) 0.133(6) Uani 1 1 d . . .
H39 H 0.3606 0.4805 0.1639 0.160 Uiso 1 1 calc R . .
C40 C 0.4145(15) 0.5911(8) 0.1991(7) 0.098(4) Uani 1 1 d . . .
H40 H 0.3206 0.6151 0.2173 0.117 Uiso 1 1 calc R . .
C41 C 0.2497(18) 1.2956(8) 0.0843(7) 0.098(4) Uani 1 1 d . . .
C42 C -0.2278(12) 1.2054(8) 0.2344(6) 0.073(3) Uani 1 1 d . . .

loop_
_atom_site_aniso_label
_atom_site_aniso_U_11
_atom_site_aniso_U_22
_atom_site_aniso_U_33
_atom_site_aniso_U_23
_atom_site_aniso_U_13
_atom_site_aniso_U_12
Zn1 0.0565(7) 0.0521(6) 0.0263(5) -0.0081(4) -0.0001(4) -0.0064(5)
S1 0.0597(15) 0.0558(13) 0.0402(12) -0.0093(10) -0.0004(11) -0.0088(11)
S2 0.0577(15) 0.0584(13) 0.0391(12) -0.0080(10) 0.0072(11) -0.0117(11)
F1 0.333(12) 0.096(5) 0.080(5) -0.053(4) -0.009(6) -0.017(6)
F2 0.285(11) 0.089(5) 0.120(6) 0.020(4) -0.023(7) -0.090(6)
F3 0.191(9) 0.106(6) 0.128(7) -0.015(5) -0.021(7) 0.064(6)
F4 0.125(6) 0.135(6) 0.121(6) -0.022(5) 0.025(5) 0.058(5)
F5 0.169(7) 0.080(4) 0.093(5) 0.017(4) -0.019(5) -0.046(5)
F6 0.151(6) 0.148(6) 0.073(4) -0.028(4) -0.052(4) 0.004(5)
O1 0.101(5) 0.062(4) 0.059(4) -0.012(3) 0.014(4) 0.004(4)
O2 0.076(5) 0.088(5) 0.085(5) 0.007(4) 0.000(4) -0.004(4)
O3 0.068(5) 0.087(5) 0.070(5) -0.019(4) -0.003(4) -0.013(4)
O4 0.062(5) 0.073(4) 0.121(6) -0.004(4) 0.020(4) -0.017(4)
O5 0.063(4) 0.052(3) 0.069(4) 0.005(3) 0.009(3) -0.016(3)
O6 0.077(4) 0.110(5) 0.050(4) -0.040(4) -0.010(3) -0.003(4)
O7 0.072(5) 0.134(6) 0.063(4) 0.007(4) -0.014(4) -0.013(4)
O8 0.066(4) 0.085(4) 0.062(4) -0.008(3) 0.011(3) 0.016(3)
O9 0.119(6) 0.101(5) 0.056(4) -0.008(4) 0.016(4) -0.056(5)
O10 0.121(6) 0.102(5) 0.038(3) -0.015(3) -0.020(4) -0.034(4)
N1 0.074(5) 0.043(4) 0.033(4) -0.010(3) 0.003(3) -0.014(4)
N2 0.052(4) 0.046(4) 0.039(4) -0.009(3) 0.001(3) -0.011(3)
N3 0.074(6) 0.041(4) 0.042(4) -0.001(3) -0.007(4) -0.011(4)
N4 0.047(4) 0.059(4) 0.035(4) -0.005(3) 0.008(3) -0.004(3)
N5 0.050(4) 0.046(4) 0.031(3) -0.007(3) -0.008(3) -0.010(3)
N6 0.062(5) 0.051(4) 0.046(4) -0.009(3) -0.006(4) 0.002(4)
C1 0.085(7) 0.054(5) 0.048(5) -0.009(4) -0.008(5) -0.021(5)
C2 0.081(7) 0.047(5) 0.074(7) -0.019(5) 0.002(6) -0.011(5)
C3 0.078(7) 0.076(7) 0.048(6) -0.033(5) -0.005(5) -0.013(6)
C4 0.088(7) 0.066(6) 0.036(5) -0.017(4) -0.005(5) -0.004(5)
C5 0.059(6) 0.049(5) 0.030(4) -0.006(4) 0.008(4) -0.004(4)
C6 0.075(6) 0.058(5) 0.033(5) -0.002(4) -0.002(4) -0.013(5)
C7 0.070(6) 0.051(5) 0.030(4) 0.002(4) -0.006(4) -0.017(4)
C8 0.104(8) 0.053(5) 0.045(5) 0.008(4) -0.006(5) -0.029(5)
C9 0.082(8) 0.053(6) 0.026(4) 0.004(4) 0.005(4) 0.009(5)
C10 0.062(6) 0.048(5) 0.034(4) 0.001(4) -0.003(4) -0.001(5)
C11 0.088(8) 0.046(5) 0.034(5) -0.002(4) -0.006(5) -0.010(5)
C12 0.066(7) 0.055(6) 0.030(4) 0.003(4) 0.002(4) -0.002(5)
C13 0.062(7) 0.077(7) 0.040(5) 0.005(5) 0.002(5) -0.004(6)
C14 0.075(8) 0.083(7) 0.048(6) 0.013(5) -0.005(5) -0.006(6)
C15 0.090(9) 0.113(10) 0.060(7) 0.011(7) -0.008(6) -0.058(8)
C16 0.130(12) 0.084(9) 0.065(7) 0.000(6) -0.033(8) -0.032(9)
C17 0.107(10) 0.056(7) 0.046(6) 0.004(5) -0.017(6) -0.016(6)
C18 0.201(15) 0.065(8) 0.041(6) -0.009(5) -0.023(9) -0.029(10)
C19 0.171(14) 0.058(8) 0.067(8) -0.024(6) -0.005(9) 0.023(9)
C20 0.102(9) 0.073(7) 0.055(6) -0.003(5) -0.005(6) 0.023(7)
C21 0.058(6) 0.089(7) 0.041(5) -0.005(5) 0.005(4) -0.017(5)
C22 0.062(7) 0.118(8) 0.055(6) -0.015(6) -0.005(5) -0.036(6)
C23 0.108(10) 0.111(8) 0.056(7) -0.037(6) -0.007(6) -0.040(7)
C24 0.074(7) 0.104(8) 0.045(6) -0.033(5) 0.003(5) -0.018(6)
C25 0.042(5) 0.071(6) 0.037(5) -0.008(4) 0.005(4) -0.010(4)
C26 0.049(6) 0.048(5) 0.053(5) -0.011(4) 0.019(4) -0.005(4)
C27 0.054(6) 0.051(5) 0.058(5) -0.016(4) 0.002(4) -0.008(4)
C28 0.076(7) 0.058(6) 0.048(5) -0.008(4) -0.019(5) 0.015(5)
C29 0.071(7) 0.050(6) 0.035(5) 0.006(4) -0.001(5) -0.005(5)
C30 0.064(7) 0.052(6) 0.049(5) 0.005(4) -0.006(5) 0.007(5)
C31 0.099(9) 0.042(5) 0.046(5) 0.001(4) -0.005(5) 0.011(6)
C32 0.108(9) 0.037(5) 0.064(6) 0.001(5) -0.006(6) -0.014(6)
C33 0.054(7) 0.072(7) 0.059(6) 0.016(5) -0.001(5) -0.010(6)
C34 0.080(8) 0.074(7) 0.067(7) -0.005(6) 0.004(6) 0.003(6)
C35 0.122(12) 0.073(9) 0.091(9) 0.005(7) 0.015(9) 0.041(8)
C36 0.172(16) 0.072(9) 0.069(8) -0.023(6) 0.015(9) -0.002(10)
C37 0.150(12) 0.050(7) 0.053(6) -0.002(5) -0.005(7) -0.005(8)
C38 0.200(18) 0.079(9) 0.098(10) -0.027(8) -0.006(11) -0.062(12)
C39 0.204(19) 0.097(12) 0.116(12) -0.020(9) -0.013(12) -0.068(12)
C40 0.125(11) 0.077(8) 0.094(9) -0.006(7) 0.000(7) -0.039(8)
C41 0.173(14) 0.075(8) 0.049(7) 0.000(6) -0.010(8) -0.041(9)
C42 0.069(7) 0.087(8) 0.057(6) -0.025(6) -0.005(6) 0.014(6)

loop_
_atom_type_symbol
_atom_type_description
_atom_type_scat_dispersion_real
_atom_type_scat_dispersion_imag
_atom_type_scat_source
C C 0.0033 0.0016 'International Tables Vol C Tables 4.2.6.8 and 6.1.1.4'
H H 0.0000 0.0000 'International Tables Vol C Tables 4.2.6.8 and 6.1.1.4'
F F 0.0171 0.0103 'International Tables Vol C Tables 4.2.6.8 and 6.1.1.4'
N N 0.0061 0.0033 'International Tables Vol C Tables 4.2.6.8 and 6.1.1.4'
O O 0.0106 0.0060 'International Tables Vol C Tables 4.2.6.8 and 6.1.1.4'
S S 0.1246 0.1234 'International Tables Vol C Tables 4.2.6.8 and 6.1.1.4'
Zn Zn 0.2839 1.4301 'International Tables Vol C Tables 4.2.6.8 and 6.1.1.4'

loop_
_geom_angle_atom_site_label_1
_geom_angle_atom_site_label_2
_geom_angle_atom_site_label_3
_geom_angle
_geom_angle_site_symmetry_1
_geom_angle_site_symmetry_3
_geom_angle_publ_flag
N4 Zn1 N1 175.3(3) . . ?
N4 Zn1 N5 78.5(3) . . ?
N1 Zn1 N5 98.0(2) . . ?
N4 Zn1 O8 89.2(3) . . ?
N1 Zn1 O8 95.0(3) . . ?
N5 Zn1 O8 159.2(2) . . ?
N4 Zn1 N2 99.5(2) . . ?
N1 Zn1 N2 78.7(2) . . ?
N5 Zn1 N2 111.3(2) . . ?
O8 Zn1 N2 87.1(2) . . ?
N4 Zn1 O5 89.9(2) . . ?
N1 Zn1 O5 93.0(2) . . ?
N5 Zn1 O5 85.3(2) . . ?
O8 Zn1 O5 77.9(2) . . ?
N2 Zn1 O5 162.1(2) . . ?
O7 S1 O5 113.4(4) . . ?
O7 S1 O6 115.2(4) . . ?
O5 S1 O6 115.1(4) . . ?
O7 S1 C41 105.7(6) . . ?
O5 S1 C41 101.7(5) . . ?
O6 S1 C41 103.5(5) . . ?
O9 S2 O10 115.1(4) . . ?
O9 S2 O8 114.5(4) . . ?
O10 S2 O8 114.4(4) . . ?
O9 S2 C42 105.3(5) . . ?
O10 S2 C42 103.8(4) . . ?
O8 S2 C42 101.6(4) . . ?
S1 O5 Zn1 142.2(4) . . ?
S2 O8 Zn1 146.4(4) . . ?
C1 N1 C5 119.3(7) . . ?
C1 N1 Zn1 129.1(6) . . ?
C5 N1 Zn1 111.5(5) . . ?
C6 N2 C7 121.6(7) . . ?
C6 N2 Zn1 111.2(5) . . ?
C7 N2 Zn1 127.1(5) . . ?
C13 N3 C9 125.3(8) . . ?
C13 N3 C8 118.1(8) . . ?
C9 N3 C8 116.6(7) . . ?
C25 N4 C21 119.0(8) . . ?
C25 N4 Zn1 113.2(6) . . ?
C21 N4 Zn1 127.8(6) . . ?
C26 N5 C27 119.0(7) . . ?
C26 N5 Zn1 111.5(5) . . ?
C27 N5 Zn1 129.5(5) . . ?
C33 N6 C29 126.3(8) . . ?
C33 N6 C28 119.2(8) . . ?
C29 N6 C28 114.4(8) . . ?
N1 C1 C2 122.5(8) . . ?
N1 C1 H1 118.7 . . ?
C2 C1 H1 118.7 . . ?
C3 C2 C1 119.6(9) . . ?
C3 C2 H2 120.2 . . ?
C1 C2 H2 120.2 . . ?
C2 C3 C4 118.8(8) . . ?
C2 C3 H3 120.6 . . ?
C4 C3 H3 120.6 . . ?
C3 C4 C5 120.6(8) . . ?
C3 C4 H4 119.7 . . ?
C5 C4 H4 119.7 . . ?
N1 C5 C4 119.1(8) . . ?
N1 C5 C6 117.5(7) . . ?
C4 C5 C6 123.4(7) . . ?
N2 C6 C5 120.8(7) . . ?
N2 C6 H6 119.6 . . ?
C5 C6 H6 119.6 . . ?
N2 C7 C8 118.1(7) . . ?
N2 C7 H7A 107.8 . . ?
C8 C7 H7A 107.8 . . ?
N2 C7 H7B 107.8 . . ?
C8 C7 H7B 107.8 . . ?
H7A C7 H7B 107.1 . . ?
N3 C8 C7 110.3(7) . . ?
N3 C8 H8A 109.6 . . ?
C7 C8 H8A 109.6 . . ?
N3 C8 H8B 109.6 . . ?
C7 C8 H8B 109.6 . . ?
H8A C8 H8B 108.1 . . ?
O1 C9 N3 120.9(9) . . ?
O1 C9 C10 122.6(9) . . ?
N3 C9 C10 116.4(8) . . ?
C11 C10 C14 120.6(9) . . ?
C11 C10 C9 119.5(9) . . ?
C14 C10 C9 119.8(8) . . ?
C10 C11 C12 123.0(9) . . ?
C10 C11 C17 118.9(10) . . ?
C12 C11 C17 118.0(9) . . ?
C20 C12 C11 120.5(10) . . ?
C20 C12 C13 120.7(10) . . ?
C11 C12 C13 118.8(8) . . ?
O2 C13 N3 120.4(10) . . ?
O2 C13 C12 122.8(9) . . ?
N3 C13 C12 116.8(9) . . ?
C10 C14 C15 120.2(10) . . ?
C10 C14 H14 119.9 . . ?
C15 C14 H14 119.9 . . ?
C16 C15 C14 118.9(11) . . ?
C16 C15 H15 120.6 . . ?
C14 C15 H15 120.6 . . ?
C15 C16 C17 124.0(12) . . ?
C15 C16 H16 118.0 . . ?
C17 C16 H16 118.0 . . ?
C16 C17 C18 122.9(13) . . ?
C16 C17 C11 117.4(11) . . ?
C18 C17 C11 119.7(12) . . ?
C19 C18 C17 120.6(12) . . ?
C19 C18 H18 119.7 . . ?
C17 C18 H18 119.7 . . ?
C18 C19 C20 119.7(11) . . ?
C18 C19 H19 120.1 . . ?
C20 C19 H19 120.1 . . ?
C12 C20 C19 121.3(11) . . ?
C12 C20 H20 119.4 . . ?
C19 C20 H20 119.4 . . ?
N4 C21 C22 122.7(9) . . ?
N4 C21 H21 118.7 . . ?
C22 C21 H21 118.7 . . ?
C23 C22 C21 117.3(9) . . ?
C23 C22 H22 121.3 . . ?
C21 C22 H22 121.3 . . ?
C24 C23 C22 120.6(9) . . ?
C24 C23 H23 119.7 . . ?
C22 C23 H23 119.7 . . ?
C23 C24 C25 118.5(9) . . ?
C23 C24 H24 120.7 . . ?
C25 C24 H24 120.7 . . ?
N4 C25 C24 121.9(8) . . ?
N4 C25 C26 115.5(8) . . ?
C24 C25 C26 122.6(8) . . ?
N5 C26 C25 120.7(7) . . ?
N5 C26 H26 119.7 . . ?
C25 C26 H26 119.7 . . ?
N5 C27 C28 110.7(7) . . ?
N5 C27 H27A 109.5 . . ?
C28 C27 H27A 109.5 . . ?
N5 C27 H27B 109.5 . . ?
C28 C27 H27B 109.5 . . ?
H27A C27 H27B 108.1 . . ?
N6 C28 C27 111.6(7) . . ?
N6 C28 H28A 109.3 . . ?
C27 C28 H28A 109.3 . . ?
N6 C28 H28B 109.3 . . ?
C27 C28 H28B 109.3 . . ?
H28A C28 H28B 108.0 . . ?
O3 C29 N6 121.6(8) . . ?
O3 C29 C30 124.2(9) . . ?
N6 C29 C30 114.2(9) . . ?
C34 C30 C31 120.9(9) . . ?
C34 C30 C29 118.4(10) . . ?
C31 C30 C29 120.7(9) . . ?
C32 C31 C30 122.0(9) . . ?
C32 C31 C37 117.9(12) . . ?
C30 C31 C37 120.1(11) . . ?
C40 C32 C31 121.2(10) . . ?
C40 C32 C33 119.4(11) . . ?
C31 C32 C33 119.4(10) . . ?
O4 C33 N6 120.4(10) . . ?
O4 C33 C32 122.5(10) . . ?
N6 C33 C32 117.2(9) . . ?
C30 C34 C35 118.0(11) . . ?
C30 C34 H34 121.0 . . ?
C35 C34 H34 121.0 . . ?
C36 C35 C34 122.7(13) . . ?
C36 C35 H35 118.7 . . ?
C34 C35 H35 118.7 . . ?
C35 C36 C37 122.6(13) . . ?
C35 C36 H36 118.7 . . ?
C37 C36 H36 118.7 . . ?
C38 C37 C36 125.2(13) . . ?
C38 C37 C31 119.0(13) . . ?
C36 C37 C31 115.7(13) . . ?
C39 C38 C37 120.7(14) . . ?
C39 C38 H38 119.7 . . ?
C37 C38 H38 119.7 . . ?
C38 C39 C40 120.3(15) . . ?
C38 C39 H39 119.9 . . ?
C40 C39 H39 119.9 . . ?
C32 C40 C39 120.9(13) . . ?
C32 C40 H40 119.6 . . ?
C39 C40 H40 119.6 . . ?
F1 C41 F2 107.8(11) . . ?
F1 C41 F3 109.1(13) . . ?
F2 C41 F3 107.7(11) . . ?
F1 C41 S1 111.7(9) . . ?
F2 C41 S1 110.2(10) . . ?
F3 C41 S1 110.3(9) . . ?
F5 C42 F4 107.1(9) . . ?
F5 C42 F6 107.3(9) . . ?
F4 C42 F6 109.0(9) . . ?
F5 C42 S2 111.1(7) . . ?
F4 C42 S2 111.0(8) . . ?
F6 C42 S2 111.1(7) . . ?

loop_
_geom_bond_atom_site_label_1
_geom_bond_atom_site_label_2
_geom_bond_distance
_geom_bond_site_symmetry_2
_geom_bond_publ_flag
Zn1 N4 2.086(7) . ?
Zn1 N1 2.112(6) . ?
Zn1 N5 2.125(6) . ?
Zn1 O8 2.137(6) . ?
Zn1 N2 2.159(6) . ?
Zn1 O5 2.269(5) . ?
S1 O7 1.409(7) . ?
S1 O5 1.420(5) . ?
S1 O6 1.425(6) . ?
S1 C41 1.800(13) . ?
S2 O9 1.400(7) . ?
S2 O10 1.418(6) . ?
S2 O8 1.440(6) . ?
S2 C42 1.816(10) . ?
F1 C41 1.305(11) . ?
F2 C41 1.315(13) . ?
F3 C41 1.320(15) . ?
F4 C42 1.293(10) . ?
F5 C42 1.291(11) . ?
F6 C42 1.302(11) . ?
O1 C9 1.213(9) . ?
O2 C13 1.206(10) . ?
O3 C29 1.176(10) . ?
O4 C33 1.213(10) . ?
N1 C1 1.305(10) . ?
N1 C5 1.360(9) . ?
N2 C6 1.280(9) . ?
N2 C7 1.435(9) . ?
N3 C13 1.379(11) . ?
N3 C9 1.383(11) . ?
N3 C8 1.473(10) . ?
N4 C25 1.329(9) . ?
N4 C21 1.333(10) . ?
N5 C26 1.262(9) . ?
N5 C27 1.447(9) . ?
N6 C33 1.362(11) . ?
N6 C29 1.426(11) . ?
N6 C28 1.470(10) . ?
C1 C2 1.385(12) . ?
C1 H1 0.9300 . ?
C2 C3 1.344(12) . ?
C2 H2 0.9300 . ?
C3 C4 1.357(12) . ?
C3 H3 0.9300 . ?
C4 C5 1.399(11) . ?
C4 H4 0.9300 . ?
C5 C6 1.422(11) . ?
C6 H6 0.9300 . ?
C7 C8 1.504(10) . ?
C7 H7A 0.9700 . ?
C7 H7B 0.9700 . ?
C8 H8A 0.9700 . ?
C8 H8B 0.9700 . ?
C9 C10 1.475(12) . ?
C10 C11 1.373(11) . ?
C10 C14 1.379(12) . ?
C11 C12 1.377(12) . ?
C11 C17 1.433(13) . ?
C12 C20 1.365(12) . ?
C12 C13 1.483(13) . ?
C14 C15 1.397(14) . ?
C14 H14 0.9300 . ?
C15 C16 1.325(15) . ?
C15 H15 0.9300 . ?
C16 C17 1.376(15) . ?
C16 H16 0.9300 . ?
C17 C18 1.382(15) . ?
C18 C19 1.352(16) . ?
C18 H18 0.9300 . ?
C19 C20 1.384(16) . ?
C19 H19 0.9300 . ?
C20 H20 0.9300 . ?
C21 C22 1.395(12) . ?
C21 H21 0.9300 . ?
C22 C23 1.376(13) . ?
C22 H22 0.9300 . ?
C23 C24 1.365(13) . ?
C23 H23 0.9300 . ?
C24 C25 1.393(11) . ?
C24 H24 0.9300 . ?
C25 C26 1.446(11) . ?
C26 H26 0.9300 . ?
C27 C28 1.530(11) . ?
C27 H27A 0.9700 . ?
C27 H27B 0.9700 . ?
C28 H28A 0.9700 . ?
C28 H28B 0.9700 . ?
C29 C30 1.490(12) . ?
C30 C34 1.379(12) . ?
C30 C31 1.394(13) . ?
C31 C32 1.387(13) . ?
C31 C37 1.445(13) . ?
C32 C40 1.347(14) . ?
C32 C33 1.486(13) . ?
C34 C35 1.405(15) . ?
C34 H34 0.9300 . ?
C35 C36 1.304(16) . ?
C35 H35 0.9300 . ?
C36 C37 1.417(17) . ?
C36 H36 0.9300 . ?
C37 C38 1.376(17) . ?
C38 C39 1.365(19) . ?
C38 H38 0.9300 . ?
C39 C40 1.384(16) . ?
C39 H39 0.9300 . ?
C40 H40 0.9300 . ?
